data_4502735
loop_
_publ_author_name
'Delgado, Fernando S.'
'Jim\'enez, Claudio A.'
'Lorenzo-Luis, Pablo'
'Pas\'an, Jorge'
'Fabelo, Oscar'
'Ca\~nadillas-Delgado, Laura'
'Lloret, Frances'
'Julve, Miguel'
'Ruiz-P\'erez, Catalina'

_publ_section_title
;
 Novel Malonate-Containing Coordination Compounds with Ligands Having N-
 and NO-Donors: Synthesis, Structures, and Magnetic Properties
;
_journal_issue 2
_journal_name_full 'Crystal Growth &amp; Design'
_journal_page_first 599
_journal_paper_doi 10.1021/cg200675u
_journal_volume 12
_journal_year 2012
_chemical_formula_sum 'C18 H22 Cu2 N2 O12'
_chemical_formula_weight 585.46
_chemical_name_systematic
;
 ?
;
_space_group_IT_number 14
_symmetry_cell_setting monoclinic
_symmetry_Int_Tables_number 14
_symmetry_space_group_name_Hall '-P 2yn'
_symmetry_space_group_name_H-M 'P 1 21/n 1'
_atom_sites_solution_hydrogens difmap
_atom_sites_solution_primary direct
_atom_sites_solution_secondary difmap
_audit_creation_method SHELXL-97
_cell_angle_alpha 90.00
_cell_angle_beta 101.346(7)
_cell_angle_gamma 90.00
_cell_formula_units_Z 2
_cell_length_a 5.3547(3)
_cell_length_b 22.517(2)
_cell_length_c 9.1684(11)
_cell_measurement_temperature 293(2)
_cell_volume 1083.85(17)
_computing_cell_refinement 'Dirax/lsq (Duisenberg & Schreurs, 1989-2000)'
_computing_data_collection 'Collect (Nonius BV, 1997-2000)'
_computing_data_reduction 'EvalCCD (Duisenberg & Schreurs 1990-2000)'
_computing_molecular_graphics 'Ortep-3 for Windows (Farrugia, 1997)'
_computing_publication_material 'WinGX publication routines (Farrugia, 1999)'
_computing_structure_refinement 'SHELXL-97 (Sheldrick, 1997)'
_computing_structure_solution 'SHELXS-97 (Sheldrick, 1997)'
_diffrn_ambient_temperature 293(2)
_diffrn_detector 'CCD plate'
_diffrn_detector_area_resol_mean 9
_diffrn_measured_fraction_theta_full 0.958
_diffrn_measured_fraction_theta_max 0.958
_diffrn_measurement_device '95mm CCD camera on \k-goniostat'
_diffrn_measurement_device_type KappaCCD
_diffrn_measurement_method 'CCD rotation images, thick slices'
_diffrn_radiation_monochromator 'horizonally mounted graphite crystal'
_diffrn_radiation_probe x-ray
_diffrn_radiation_source 'fine-focus sealed tube'
_diffrn_radiation_type Mok\a
_diffrn_radiation_wavelength 0.71073
_diffrn_reflns_av_R_equivalents 0.0526
_diffrn_reflns_av_sigmaI/netI 0.0766
_diffrn_reflns_limit_h_max 5
_diffrn_reflns_limit_h_min -7
_diffrn_reflns_limit_k_max 31
_diffrn_reflns_limit_k_min -28
_diffrn_reflns_limit_l_max 12
_diffrn_reflns_limit_l_min -12
_diffrn_reflns_number 7555
_diffrn_reflns_theta_full 30.00
_diffrn_reflns_theta_max 30.00
_diffrn_reflns_theta_min 6.41
_diffrn_source 'Enraf Nonius FR590'
_exptl_absorpt_coefficient_mu 2.032
_exptl_absorpt_correction_T_max 0.614
_exptl_absorpt_correction_T_min 0.510
_exptl_absorpt_correction_type sphere
_exptl_crystal_colour green
_exptl_crystal_density_diffrn 1.794
_exptl_crystal_density_method 'not measured'
_exptl_crystal_description prism
_exptl_crystal_F_000 596
_exptl_crystal_size_max 0.34
_exptl_crystal_size_mid 0.28
_exptl_crystal_size_min 0.24
_refine_diff_density_max 0.521
_refine_diff_density_min -0.657
_refine_diff_density_rms 0.097
_refine_ls_extinction_method none
_refine_ls_goodness_of_fit_ref 0.975
_refine_ls_hydrogen_treatment refall
_refine_ls_matrix_type full
_refine_ls_number_parameters 192
_refine_ls_number_reflns 3037
_refine_ls_number_restraints 0
_refine_ls_restrained_S_all 0.975
_refine_ls_R_factor_all 0.0788
_refine_ls_R_factor_gt 0.0427
_refine_ls_shift/su_max 0.000
_refine_ls_shift/su_mean 0.000
_refine_ls_structure_factor_coef Fsqd
_refine_ls_weighting_details 'calc w=1/[\s^2^(Fo^2^)+(0.0522P)^2^+0.0000P] where P=(Fo^2^+2Fc^2^)/3'
_refine_ls_weighting_scheme calc
_refine_ls_wR_factor_gt 0.0933
_refine_ls_wR_factor_ref 0.1014
_reflns_number_gt 2021
_reflns_number_total 3037
_reflns_threshold_expression >2sigma(I)
_cod_data_source_file cg200675u_si_004.cif
_cod_data_source_block compound3
_cod_original_cell_volume 1083.86(18)
_cod_original_sg_symbol_H-M 'P 21/n'
_cod_database_code 4502735

loop_
_symmetry_equiv_pos_as_xyz
'x, y, z'
'-x+1/2, y+1/2, -z+1/2'
'-x, -y, -z'
'x-1/2, -y-1/2, z-1/2'

loop_
_atom_site_label
_atom_site_type_symbol
_atom_site_fract_x
_atom_site_fract_y
_atom_site_fract_z
_atom_site_U_iso_or_equiv
_atom_site_adp_type
_atom_site_occupancy
_atom_site_symmetry_multiplicity
_atom_site_calc_flag
_atom_site_refinement_flags
_atom_site_disorder_group
Cu1 Cu 0.62064(6) 0.214905(15) 0.39118(3) 0.02044(12) Uani 1 1 d . .
C1 C 0.3817(5) 0.32692(14) 0.4299(3) 0.0269(6) Uani 1 1 d . .
C2 C 0.6493(6) 0.34759(14) 0.4936(4) 0.0281(7) Uani 1 1 d . .
C3 C 0.7995(5) 0.30527(13) 0.6051(3) 0.0225(6) Uani 1 1 d . .
O1 O 0.3464(3) 0.27164(9) 0.3992(2) 0.0317(5) Uani 1 1 d . .
O2 O 0.8154(4) 0.25153(9) 0.5710(2) 0.0272(4) Uani 1 1 d . .
O3 O 0.2070(4) 0.36246(11) 0.4079(3) 0.0525(7) Uani 1 1 d . .
O4 O 0.9062(3) 0.32712(9) 0.7276(2) 0.0260(4) Uani 1 1 d . .
N1 N 0.8482(4) 0.14242(11) 0.4310(3) 0.0259(5) Uani 1 1 d . .
C10 C 1.0013(9) 0.13369(19) 0.5602(5) 0.0689(16) Uani 1 1 d . .
C11 C 1.1873(10) 0.0911(2) 0.5854(7) 0.096(2) Uani 1 1 d . .
C12 C 1.2231(7) 0.05411(17) 0.4720(7) 0.0682(15) Uani 1 1 d . .
C13 C 1.0586(11) 0.0617(2) 0.3401(7) 0.0681(15) Uani 1 1 d . .
C14 C 0.8776(7) 0.10592(16) 0.3224(4) 0.0449(9) Uani 1 1 d . .
C15A C 1.4453(17) 0.0150(4) 0.5487(12) 0.026(4) Uani 0.43(2) 1 d P 1
C15B C 1.4066(17) 0.0052(3) 0.4465(11) 0.037(3) Uani 0.57(2) 1 d P 2
O1W O 0.8530(4) 0.25743(12) 0.2445(2) 0.0407(6) Uani 1 1 d . .
O2W O 0.2364(6) 0.48217(13) 0.4593(4) 0.0779(9) Uani 1 1 d . .
H1 H 0.726(5) 0.3516(14) 0.410(3) 0.024(8) Uiso 1 1 d . .
H2 H 0.634(6) 0.3800(17) 0.545(4) 0.035(9) Uiso 1 1 d . .
H15 H 1.443(9) -0.014(2) 0.364(5) 0.058(12) Uiso 1 1 d . .
H14 H 0.790(7) 0.113(2) 0.230(5) 0.062(13) Uiso 1 1 d . .
H10 H 1.005(7) 0.1583(19) 0.620(4) 0.047(11) Uiso 1 1 d . .
H13 H 1.066(7) 0.041(2) 0.272(4) 0.054(13) Uiso 1 1 d . .
H11 H 1.327(9) 0.086(2) 0.684(5) 0.085(14) Uiso 1 1 d . .

loop_
_atom_site_aniso_label
_atom_site_aniso_U_11
_atom_site_aniso_U_22
_atom_site_aniso_U_33
_atom_site_aniso_U_23
_atom_site_aniso_U_13
_atom_site_aniso_U_12
Cu1 0.02007(19) 0.01886(18) 0.01984(19) -0.00243(15) -0.00227(11) 0.00563(13)
C1 0.0222(14) 0.0300(16) 0.0251(15) -0.0033(13) -0.0038(11) 0.0087(12)
C2 0.0327(16) 0.0233(16) 0.0246(17) -0.0012(13) -0.0034(12) 0.0091(12)
C3 0.0176(12) 0.0243(14) 0.0244(15) 0.0013(12) 0.0012(11) 0.0022(11)
O1 0.0210(10) 0.0299(13) 0.0399(13) -0.0086(9) -0.0042(8) 0.0068(8)
O2 0.0312(10) 0.0217(11) 0.0243(10) -0.0049(9) -0.0054(7) 0.0094(8)
O3 0.0336(12) 0.0357(14) 0.080(2) -0.0124(13) -0.0080(11) 0.0172(11)
O4 0.0284(10) 0.0213(11) 0.0231(11) -0.0034(8) -0.0073(8) 0.0013(8)
N1 0.0233(12) 0.0202(12) 0.0315(14) -0.0013(10) -0.0006(9) 0.0073(9)
C10 0.083(3) 0.036(2) 0.064(3) -0.019(2) -0.043(2) 0.036(2)
C11 0.083(3) 0.042(3) 0.130(5) -0.021(3) -0.065(3) 0.037(2)
C12 0.030(2) 0.0241(19) 0.153(5) 0.031(3) 0.024(2) 0.0142(15)
C13 0.110(4) 0.034(2) 0.079(3) 0.016(2) 0.064(3) 0.039(2)
C14 0.068(3) 0.032(2) 0.039(2) 0.0044(16) 0.0222(18) 0.0222(17)
C15A 0.025(5) 0.023(4) 0.025(8) 0.001(4) -0.005(3) 0.019(3)
C15B 0.044(5) 0.030(4) 0.038(7) 0.004(3) 0.010(4) 0.013(3)
O1W 0.0289(11) 0.0604(17) 0.0328(13) 0.0027(12) 0.0057(9) -0.0083(11)
O2W 0.077(2) 0.0431(18) 0.117(3) 0.0076(18) 0.0263(18) 0.0080(16)

loop_
_atom_type_symbol
_atom_type_description
_atom_type_scat_dispersion_real
_atom_type_scat_dispersion_imag
_atom_type_scat_source
C C 0.0033 0.0016 'International Tables Vol C Tables 4.2.6.8 and 6.1.1.4'
H H 0.0000 0.0000 'International Tables Vol C Tables 4.2.6.8 and 6.1.1.4'
Cu Cu 0.3201 1.2651 'International Tables Vol C Tables 4.2.6.8 and 6.1.1.4'
N N 0.0061 0.0033 'International Tables Vol C Tables 4.2.6.8 and 6.1.1.4'
O O 0.0106 0.0060 'International Tables Vol C Tables 4.2.6.8 and 6.1.1.4'

loop_
_geom_angle_atom_site_label_1
_geom_angle_atom_site_label_2
_geom_angle_atom_site_label_3
_geom_angle
_geom_angle_site_symmetry_1
_geom_angle_site_symmetry_3
O4 Cu1 O2 173.16(9) 4_565 .
O4 Cu1 O1 90.74(8) 4_565 .
O2 Cu1 O1 88.44(8) . .
O4 Cu1 N1 89.43(9) 4_565 .
O2 Cu1 N1 89.18(9) . .
O1 Cu1 N1 161.30(10) . .
O4 Cu1 O1W 93.36(8) 4_565 .
O2 Cu1 O1W 93.41(8) . .
O1 Cu1 O1W 104.77(10) . .
N1 Cu1 O1W 93.89(9) . .
O3 C1 O1 121.8(3) . .
O3 C1 C2 120.1(3) . .
O1 C1 C2 118.2(2) . .
C3 C2 C1 113.9(3) . .
O4 C3 O2 123.9(3) . .
O4 C3 C2 116.5(3) . .
O2 C3 C2 119.5(2) . .
C1 O1 Cu1 124.20(17) . .
C3 O2 Cu1 124.44(17) . .
C3 O4 Cu1 126.48(19) . 4_666
C10 N1 C14 116.0(3) . .
C10 N1 Cu1 121.9(2) . .
C14 N1 Cu1 121.4(2) . .
N1 C10 C11 124.1(4) . .
C10 C11 C12 120.1(4) . .
C13 C12 C11 115.8(3) . .
C13 C12 C15B 106.1(6) . .
C11 C12 C15B 138.1(6) . .
C13 C12 C15A 141.9(6) . .
C11 C12 C15A 102.3(6) . .
C15B C12 C15A 36.0(3) . .
C12 C13 C14 120.9(5) . .
N1 C14 C13 123.1(4) . .
C15A C15A C12 112.6(11) 3_856 .
C15B C15B C12 116.5(11) 3_856 .

loop_
_geom_bond_atom_site_label_1
_geom_bond_atom_site_label_2
_geom_bond_distance
_geom_bond_site_symmetry_2
Cu1 O4 1.9459(18) 4_565
Cu1 O2 1.952(2) .
Cu1 O1 1.9589(19) .
Cu1 N1 2.027(2) .
Cu1 O1W 2.221(2) .
C1 O3 1.217(3) .
C1 O1 1.282(4) .
C1 C2 1.511(4) .
C2 C3 1.509(4) .
C3 O4 1.256(3) .
C3 O2 1.257(4) .
O4 Cu1 1.9459(18) 4_666
N1 C10 1.316(4) .
N1 C14 1.324(4) .
C10 C11 1.370(5) .
C11 C12 1.374(7) .
C12 C13 1.360(8) .
C12 C15B 1.524(9) .
C12 C15A 1.535(10) .
C13 C14 1.377(5) .
C15A C15A 1.34(2) 3_856
C15B C15B 1.28(2) 3_856
